data_1008679
loop_
_publ_author_name
'Verniere, A'
'Lejay, P'
'Bordet, P'
'Chenavas, J'
'Tholence, J L'
'Boucherle, J X'
'Keller, N'

_publ_section_title
;
Crystal structure and physical properties of new ternary silicides R4
T13 X9 (R, rare earth or uranium; T, rhodium or iridium; X, silicon or
germanium)
;
_journal_coden_ASTM JALCEU
_journal_name_full 'Journal of Alloys Compd.'
_journal_page_first 197
_journal_page_last 203
_journal_paper_doi 10.1016/0925-8388(94)01400-0
_journal_volume 218
_journal_year 1995
_chemical_formula_structural 'Ce Ir3 Si2'
_chemical_formula_sum 'Ce Ir3 Si2'
_chemical_name_systematic 'Cerium iridium silicide (1/3/2)'
_space_group_IT_number 74
_symmetry_cell_setting orthorhombic
_symmetry_Int_Tables_number 74
_symmetry_space_group_name_Hall '-I 2b 2'
_symmetry_space_group_name_H-M 'I m m a'
_cell_angle_alpha 90
_cell_angle_beta 90
_cell_angle_gamma 90
_cell_formula_units_Z 4
_cell_length_a 7.1838(2)
_cell_length_b 9.7373(3)
_cell_length_c 5.6018(2)
_cell_volume 391.9
_refine_ls_R_factor_all 0.089
_cod_database_code 1008679

loop_
_symmetry_equiv_pos_as_xyz
x,y,z
x,-y,-z
x,1/2+y,-z
x,1/2-y,z
-x,-y,-z
-x,y,z
-x,1/2-y,z
-x,1/2+y,-z
1/2+x,1/2+y,1/2+z
1/2+x,1/2-y,1/2-z
1/2+x,y,1/2-z
1/2+x,-y,1/2+z
1/2-x,1/2-y,1/2-z
1/2-x,1/2+y,1/2+z
1/2-x,-y,1/2+z
1/2-x,y,1/2-z

loop_
_atom_site_aniso_label
_atom_site_aniso_U_11
_atom_site_aniso_U_12
_atom_site_aniso_U_13
_atom_site_aniso_U_22
_atom_site_aniso_U_23
_atom_site_aniso_U_33
Ce1 0.0071(6) 0.0015(6) 0. 0.0104(6) 0. 0.0052(6)
Ir1 0.0073(8) 0. 0. 0.0076(8) 0. 0.0051(9)
Ir2 0.0061(8) 0. 0. 0.0085(8) 0. 0.0052(9)
Si1 0.0041(4) .0000(5) 0. 0.0060(5) 0. 0.0029(5)

loop_
_atom_site_label
_atom_site_type_symbol
_atom_site_symmetry_multiplicity
_atom_site_Wyckoff_symbol
_atom_site_fract_x
_atom_site_fract_y
_atom_site_fract_z
_atom_site_occupancy
_atom_site_attached_hydrogens
_atom_site_calc_flag
Ce1 Ce3+ 4 e 0. 0.25 0.7201(5) 1. 0 d
Ir1 Ir2+ 8 f 0.2817(2) 0. 0. 1. 0 d
Ir2 Ir2+ 4 c 0.25 0.25 0.25 1. 0 d
Si1 Si4- 8 h 0. 0.0749(7) 0.1956(6) 1. 0 d

loop_
_atom_type_symbol
_atom_type_oxidation_number
Ce3+ 3.000
Ir2+ 1.667
Si4- -4.000
